data_4505607
loop_
_publ_author_name
'Thu\'ery, Pierre'

_publ_section_title
;
 Lanthanide Ion Complexes with 2-, 3-, or 4-Sulfobenzoate and
 Cucurbit[6]uril
;
_journal_issue 3
_journal_name_full 'Crystal Growth &amp; Design'
_journal_page_first 1632
_journal_paper_doi 10.1021/cg2016808
_journal_volume 12
_journal_year 2012
_chemical_formula_sum 'C50 H70 Er2 N26 O41 S2'
_chemical_formula_weight 2089.96
_space_group_IT_number 14
_symmetry_cell_setting monoclinic
_symmetry_space_group_name_Hall '-P 2yn'
_symmetry_space_group_name_H-M 'P 1 21/n 1'
_atom_sites_solution_hydrogens geom
_atom_sites_solution_primary heavy
_atom_sites_solution_secondary difmap
_audit_creation_method SHELXL-97
_cell_angle_alpha 90.00
_cell_angle_beta 114.691(2)
_cell_angle_gamma 90.00
_cell_formula_units_Z 2
_cell_length_a 14.6535(5)
_cell_length_b 17.4352(6)
_cell_length_c 15.3977(3)
_cell_measurement_reflns_used 127233
_cell_measurement_temperature 150(2)
_cell_measurement_theta_max 30.51
_cell_measurement_theta_min 2.84
_cell_volume 3574.2(2)
_computing_cell_refinement 'HKL2000 (Otwinowski & Minor, 1997)'
_computing_data_collection 'COLLECT (Nonius, 1998)'
_computing_data_reduction 'HKL2000 (Otwinowski & Minor, 1997)'
_computing_molecular_graphics 'SHELXTL (Sheldrick, 2008)'
_computing_publication_material 'SHELXTL (Sheldrick, 2008); PLATON (Spek, 2003)'
_computing_structure_refinement 'SHELXL-97 (Sheldrick, 2008)'
_computing_structure_solution 'SHELXS-97 (Sheldrick, 2008)'
_diffrn_ambient_temperature 150(2)
_diffrn_measured_fraction_theta_full 0.998
_diffrn_measured_fraction_theta_max 0.998
_diffrn_measurement_device_type 'Nonius Kappa-CCD area-detector diffractometer'
_diffrn_measurement_method 'two \f and six \w scans with 2\% steps (465 frames)'
_diffrn_radiation_monochromator graphite
_diffrn_radiation_source 'fine-focus sealed tube'
_diffrn_radiation_type MoK\a
_diffrn_radiation_wavelength 0.71073
_diffrn_reflns_av_R_equivalents 0.0713
_diffrn_reflns_av_sigmaI/netI 0.0758
_diffrn_reflns_limit_h_max 20
_diffrn_reflns_limit_h_min -20
_diffrn_reflns_limit_k_max 24
_diffrn_reflns_limit_k_min -24
_diffrn_reflns_limit_l_max 21
_diffrn_reflns_limit_l_min -21
_diffrn_reflns_number 127233
_diffrn_reflns_theta_full 30.51
_diffrn_reflns_theta_max 30.51
_diffrn_reflns_theta_min 2.84
_diffrn_standards_decay_% 0
_diffrn_standards_interval_time 0
_diffrn_standards_number 0
_exptl_absorpt_coefficient_mu 2.514
_exptl_absorpt_correction_T_max 0.839
_exptl_absorpt_correction_T_min 0.557
_exptl_absorpt_correction_type multi-scan
_exptl_absorpt_process_details 'SCALEPACK (Otwinowski & Minor, 1997)'
_exptl_crystal_colour colourless
_exptl_crystal_density_diffrn 1.942
_exptl_crystal_density_method 'not measured'
_exptl_crystal_description platelet
_exptl_crystal_F_000 2096
_exptl_crystal_size_max 0.14
_exptl_crystal_size_mid 0.12
_exptl_crystal_size_min 0.07
_refine_diff_density_max 1.515
_refine_diff_density_min -1.483
_refine_diff_density_rms 0.206
_refine_ls_extinction_method none
_refine_ls_goodness_of_fit_ref 1.037
_refine_ls_hydrogen_treatment constr
_refine_ls_matrix_type full
_refine_ls_number_parameters 577
_refine_ls_number_reflns 10877
_refine_ls_number_restraints 6
_refine_ls_restrained_S_all 1.038
_refine_ls_R_factor_all 0.0553
_refine_ls_R_factor_gt 0.0385
_refine_ls_shift/su_max 0.002
_refine_ls_shift/su_mean 0.000
_refine_ls_structure_factor_coef Fsqd
_refine_ls_weighting_details 'calc w=1/[\s^2^(Fo^2^)+(0.0549P)^2^] where P=(Fo^2^+2Fc^2^)/3'
_refine_ls_weighting_scheme calc
_refine_ls_wR_factor_gt 0.0992
_refine_ls_wR_factor_ref 0.1049
_reflns_number_gt 8561
_reflns_number_total 10877
_reflns_threshold_expression >2sigma(I)
_cod_data_source_file cg2016808_si_002.cif
_cod_data_source_block 6
_cod_original_cell_volume 3574.3(2)
_cod_original_sg_symbol_H-M 'P 21/n'
_cod_database_code 4505607

loop_
_symmetry_equiv_pos_as_xyz
'x, y, z'
'-x+1/2, y+1/2, -z+1/2'
'-x, -y, -z'
'x-1/2, -y-1/2, z-1/2'

loop_
_atom_site_label
_atom_site_type_symbol
_atom_site_fract_x
_atom_site_fract_y
_atom_site_fract_z
_atom_site_U_iso_or_equiv
_atom_site_adp_type
_atom_site_occupancy
_atom_site_symmetry_multiplicity
_atom_site_calc_flag
_atom_site_refinement_flags
Er Er 0.585021(9) 0.474138(8) 0.877917(8) 0.02064(5) Uani 1 1 d .
S1 S 0.51165(5) 0.75810(4) 1.00424(5) 0.02221(15) Uani 1 1 d .
O1 O 0.63543(15) 0.55482(14) 1.00565(13) 0.0239(4) Uani 1 1 d .
O2 O 0.51450(14) 0.57612(13) 1.05499(13) 0.0235(4) Uani 1 1 d .
O3 O 0.51315(16) 0.71582(15) 0.92275(13) 0.0295(5) Uani 1 1 d .
O4 O 0.42742(15) 0.73525(14) 1.02567(14) 0.0255(5) Uani 1 1 d .
O5 O 0.51679(17) 0.84019(13) 0.99459(15) 0.0295(5) Uani 1 1 d .
O6 O 0.43914(15) 0.43068(14) 0.75029(13) 0.0260(5) Uani 1 1 d .
O7 O 0.28220(17) 0.29403(14) 0.35548(14) 0.0298(5) Uani 1 1 d .
O8 O 0.64127(16) 0.37945(14) 0.80128(14) 0.0275(5) Uani 1 1 d .
O9 O 0.51826(17) 0.22949(16) 0.40637(14) 0.0338(6) Uani 1 1 d .
O10 O 0.7975(2) 0.52232(13) 0.74699(16) 0.0314(5) Uani 1 1 d .
O11 O 0.64050(15) 0.38076(14) 0.35758(13) 0.0285(5) Uani 1 1 d .
O12 O 0.46410(17) 0.57217(15) 0.83479(15) 0.0333(5) Uani 1 1 d .
H12A H 0.4457 0.6131 0.8599 0.040 Uiso 1 1 d R
H12B H 0.4357 0.5764 0.7802 0.040 Uiso 1 1 d R
O13 O 0.5885(2) 0.5384(2) 0.7434(2) 0.0549(9) Uani 1 1 d .
H13A H 0.6404 0.5078 0.7421 0.066 Uiso 1 1 d R
H13B H 0.6148 0.5769 0.7705 0.066 Uiso 1 1 d R
O14 O 0.7510(2) 0.5151(2) 0.9083(2) 0.0573(10) Uani 1 1 d .
H14A H 0.7726 0.4942 0.8681 0.069 Uiso 1 1 d R
H14B H 0.7884 0.5121 0.9620 0.069 Uiso 1 1 d R
O15 O 0.68845(15) 0.39169(14) 1.00238(14) 0.0272(5) Uani 1 1 d .
H15A H 0.6482 0.3587 1.0078 0.033 Uiso 1 1 d R
H15B H 0.7347 0.3989 1.0703 0.033 Uiso 1 1 d R
O16 O 0.5617(3) 0.9214(3) 0.3093(2) 0.0818(13) Uani 1 1 d .
O17 O 0.5731(2) 0.9944(2) 0.2050(2) 0.0593(9) Uani 1 1 d .
O18 O 0.7065(2) 0.93988(18) 0.30656(18) 0.0458(7) Uani 1 1 d .
O19 O 0.5740(2) 0.6978(2) 0.7694(2) 0.0345(7) Uani 0.80 1 d P
O20 O 0.5857(10) 0.6713(10) 0.7212(10) 0.048(4) Uani 0.20 1 d P
O21 O 0.5657(5) 0.0565(4) 0.4330(5) 0.0574(16) Uani 0.50 1 d P
O22 O 0.5057(9) 0.0891(8) 0.3131(12) 0.070(4) Uani 0.25 1 d P
O23 O 0.5569(10) 0.0048(12) 0.4719(10) 0.066(4) Uani 0.25 1 d PU
O24 O 0.4720(7) 0.4651(6) 0.5604(5) 0.091(3) Uani 0.50 1 d P
N1 N 0.29298(18) 0.41168(16) 0.61596(16) 0.0230(5) Uani 1 1 d .
N2 N 0.39515(18) 0.31325(16) 0.67788(16) 0.0224(5) Uani 1 1 d .
N3 N 0.34031(19) 0.26238(17) 0.51536(16) 0.0256(6) Uani 1 1 d .
N4 N 0.22556(19) 0.35410(17) 0.45790(16) 0.0252(6) Uani 1 1 d .
N5 N 0.56483(18) 0.27163(17) 0.71533(16) 0.0242(5) Uani 1 1 d .
N6 N 0.69824(19) 0.31889(16) 0.70015(16) 0.0240(5) Uani 1 1 d .
N7 N 0.65478(18) 0.25057(17) 0.54905(16) 0.0253(6) Uani 1 1 d .
N8 N 0.50962(18) 0.22139(17) 0.55188(16) 0.0257(6) Uani 1 1 d .
N9 N 0.8063(2) 0.41010(17) 0.67020(17) 0.0288(6) Uani 1 1 d .
N10 N 0.8294(2) 0.52043(16) 0.61207(17) 0.0236(6) Uani 1 1 d .
N11 N 0.7640(2) 0.46336(17) 0.45312(18) 0.0259(6) Uani 1 1 d .
N12 N 0.74825(18) 0.35037(16) 0.51273(16) 0.0238(5) Uani 1 1 d .
N13 N 0.6141(3) 0.9509(2) 0.2732(2) 0.0386(7) Uani 1 1 d .
C1 C 0.5970(2) 0.58995(18) 1.05332(17) 0.0199(6) Uani 1 1 d .
C2 C 0.6581(2) 0.65484(18) 1.11550(18) 0.0200(6) Uani 1 1 d .
C3 C 0.6250(2) 0.73070(19) 1.10420(18) 0.0207(6) Uani 1 1 d .
C4 C 0.6816(2) 0.7877(2) 1.16611(19) 0.0242(6) Uani 1 1 d .
H4 H 0.6587 0.8381 1.1584 0.029 Uiso 1 1 calc R
C5 C 0.7734(2) 0.7684(2) 1.2399(2) 0.0258(6) Uani 1 1 d .
H5 H 0.8110 0.8058 1.2830 0.031 Uiso 1 1 calc R
C6 C 0.8093(2) 0.6942(2) 1.2497(2) 0.0266(7) Uani 1 1 d .
H6 H 0.8717 0.6821 1.2979 0.032 Uiso 1 1 calc R
C7 C 0.7518(2) 0.6376(2) 1.18718(18) 0.0235(6) Uani 1 1 d .
H7 H 0.7763 0.5877 1.1935 0.028 Uiso 1 1 calc R
C8 C 0.3823(2) 0.38888(19) 0.68737(18) 0.0213(6) Uani 1 1 d .
C9 C 0.2398(2) 0.34708(19) 0.55663(18) 0.0222(6) Uani 1 1 d .
H9 H 0.1765 0.3367 0.5616 0.027 Uiso 1 1 calc R
C10 C 0.3141(2) 0.27968(19) 0.59465(18) 0.0231(6) Uani 1 1 d .
H10 H 0.2836 0.2355 0.6119 0.028 Uiso 1 1 calc R
C11 C 0.2826(2) 0.30314(19) 0.43448(19) 0.0246(6) Uani 1 1 d .
C12 C 0.4806(2) 0.2705(2) 0.74140(19) 0.0234(6) Uani 1 1 d .
H12C H 0.4605 0.2177 0.7428 0.028 Uiso 1 1 calc R
H12D H 0.5023 0.2912 0.8054 0.028 Uiso 1 1 calc R
C13 C 0.4046(2) 0.19966(19) 0.5154(2) 0.0257(6) Uani 1 1 d .
H13C H 0.3830 0.1806 0.4506 0.031 Uiso 1 1 calc R
H13D H 0.3975 0.1583 0.5542 0.031 Uiso 1 1 calc R
C14 C 0.6350(2) 0.32857(19) 0.74447(18) 0.0229(6) Uani 1 1 d .
C15 C 0.5804(2) 0.21664(19) 0.65173(18) 0.0242(6) Uani 1 1 d .
H15 H 0.5863 0.1641 0.6762 0.029 Uiso 1 1 calc R
C16 C 0.6805(2) 0.24497(19) 0.65054(18) 0.0230(6) Uani 1 1 d .
H16 H 0.7357 0.2088 0.6826 0.028 Uiso 1 1 calc R
C17 C 0.5568(2) 0.23410(19) 0.4941(2) 0.0255(6) Uani 1 1 d .
C18 C 0.7957(2) 0.3563(2) 0.73732(18) 0.0249(6) Uani 1 1 d .
H18A H 0.8056 0.3833 0.7956 0.030 Uiso 1 1 calc R
H18B H 0.8477 0.3175 0.7533 0.030 Uiso 1 1 calc R
C19 C 0.7260(2) 0.2691(2) 0.5096(2) 0.0251(6) Uani 1 1 d .
H19A H 0.6994 0.2518 0.4437 0.030 Uiso 1 1 calc R
H19B H 0.7880 0.2413 0.5449 0.030 Uiso 1 1 calc R
C20 C 0.8088(2) 0.4881(2) 0.68236(19) 0.0230(6) Uani 1 1 d .
C21 C 0.8303(2) 0.3865(2) 0.59212(19) 0.0235(6) Uani 1 1 d .
H21 H 0.8917 0.3554 0.6144 0.028 Uiso 1 1 calc R
C22 C 0.8437(2) 0.46412(19) 0.5497(2) 0.0229(6) Uani 1 1 d .
H22 H 0.9102 0.4685 0.5494 0.027 Uiso 1 1 calc R
C23 C 0.7101(2) 0.3970(2) 0.43324(19) 0.0234(6) Uani 1 1 d .
C24 C 0.8533(2) 0.6006(2) 0.61214(19) 0.0261(7) Uani 1 1 d .
H24A H 0.8687 0.6215 0.6751 0.031 Uiso 1 1 calc R
H24B H 0.9132 0.6053 0.6005 0.031 Uiso 1 1 calc R
C25 C 0.7571(2) 0.51754(19) 0.38024(19) 0.0238(6) Uani 1 1 d .
H25A H 0.7209 0.4940 0.3181 0.029 Uiso 1 1 calc R
H25B H 0.8243 0.5294 0.3867 0.029 Uiso 1 1 calc R

loop_
_atom_site_aniso_label
_atom_site_aniso_U_11
_atom_site_aniso_U_22
_atom_site_aniso_U_33
_atom_site_aniso_U_23
_atom_site_aniso_U_13
_atom_site_aniso_U_12
Er 0.02231(8) 0.02222(9) 0.01853(8) -0.00269(5) 0.00964(6) -0.00041(5)
S1 0.0255(3) 0.0215(4) 0.0211(3) 0.0017(3) 0.0113(3) 0.0029(3)
O1 0.0252(10) 0.0266(12) 0.0210(9) -0.0027(9) 0.0108(8) 0.0010(10)
O2 0.0227(10) 0.0230(12) 0.0242(9) 0.0015(9) 0.0092(8) -0.0015(9)
O3 0.0335(11) 0.0332(14) 0.0188(9) 0.0023(9) 0.0080(8) 0.0072(11)
O4 0.0240(10) 0.0259(13) 0.0268(10) 0.0011(9) 0.0109(8) -0.0007(9)
O5 0.0367(12) 0.0206(12) 0.0341(11) 0.0053(10) 0.0176(10) 0.0052(10)
O6 0.0244(10) 0.0290(13) 0.0203(9) -0.0045(9) 0.0050(8) -0.0002(10)
O7 0.0371(12) 0.0324(14) 0.0194(9) -0.0043(9) 0.0114(9) -0.0024(11)
O8 0.0291(11) 0.0285(13) 0.0256(10) -0.0076(9) 0.0122(9) 0.0028(10)
O9 0.0343(12) 0.0469(17) 0.0219(10) -0.0054(10) 0.0135(9) -0.0068(12)
O10 0.0457(14) 0.0276(14) 0.0278(11) -0.0013(9) 0.0223(11) 0.0035(11)
O11 0.0288(11) 0.0322(14) 0.0219(9) -0.0028(9) 0.0083(8) 0.0023(10)
O12 0.0379(12) 0.0336(14) 0.0212(10) -0.0029(9) 0.0052(9) 0.0118(11)
O13 0.0601(19) 0.073(3) 0.0471(16) 0.0202(15) 0.0375(15) 0.0194(16)
O14 0.0487(17) 0.078(3) 0.0614(19) -0.0358(17) 0.0390(15) -0.0275(16)
O15 0.0267(10) 0.0298(13) 0.0246(9) 0.0009(9) 0.0101(8) 0.0028(10)
O16 0.068(2) 0.104(4) 0.0623(19) 0.039(2) 0.0153(17) -0.033(2)
O17 0.0385(16) 0.078(2) 0.0498(18) 0.0329(17) 0.0070(13) -0.0077(16)
O18 0.0512(16) 0.0464(19) 0.0370(13) 0.0054(13) 0.0157(12) 0.0139(15)
O19 0.0376(17) 0.034(2) 0.0292(15) -0.0004(14) 0.0113(13) -0.0073(15)
O20 0.037(7) 0.042(9) 0.052(8) 0.016(7) 0.006(6) -0.020(7)
O21 0.061(4) 0.045(4) 0.058(4) -0.016(3) 0.017(3) 0.015(3)
O22 0.052(7) 0.041(8) 0.134(12) -0.013(8) 0.055(8) -0.005(6)
O23 0.045(6) 0.110(9) 0.051(6) 0.006(6) 0.028(5) 0.002(6)
O24 0.093(6) 0.140(9) 0.045(4) -0.002(4) 0.034(4) -0.032(5)
N1 0.0248(12) 0.0225(14) 0.0218(11) -0.0015(10) 0.0099(9) -0.0009(11)
N2 0.0228(11) 0.0246(14) 0.0187(10) -0.0023(10) 0.0076(9) 0.0005(11)
N3 0.0321(13) 0.0258(15) 0.0207(11) -0.0002(10) 0.0129(10) 0.0015(12)
N4 0.0280(13) 0.0276(16) 0.0193(11) -0.0010(10) 0.0091(10) -0.0016(12)
N5 0.0272(12) 0.0257(15) 0.0222(11) -0.0020(10) 0.0129(10) 0.0000(11)
N6 0.0275(12) 0.0240(15) 0.0219(11) 0.0006(10) 0.0118(10) 0.0015(11)
N7 0.0284(13) 0.0303(16) 0.0208(11) -0.0016(10) 0.0138(10) -0.0025(12)
N8 0.0279(12) 0.0313(16) 0.0181(10) -0.0023(11) 0.0098(9) -0.0035(12)
N9 0.0430(15) 0.0273(16) 0.0231(11) 0.0012(11) 0.0206(11) 0.0007(13)
N10 0.0264(13) 0.0274(16) 0.0181(11) -0.0006(10) 0.0105(10) -0.0031(11)
N11 0.0296(14) 0.0273(16) 0.0198(12) -0.0004(10) 0.0093(10) -0.0011(11)
N12 0.0265(12) 0.0253(15) 0.0191(10) 0.0010(10) 0.0089(9) 0.0007(11)
N13 0.0512(19) 0.0340(18) 0.0293(14) 0.0001(13) 0.0156(14) -0.0116(16)
C1 0.0243(13) 0.0200(15) 0.0130(11) 0.0020(10) 0.0053(10) 0.0007(12)
C2 0.0205(12) 0.0231(16) 0.0179(11) -0.0011(11) 0.0094(10) -0.0013(12)
C3 0.0218(13) 0.0220(16) 0.0196(12) -0.0010(11) 0.0101(10) 0.0001(12)
C4 0.0294(14) 0.0251(17) 0.0225(13) -0.0019(12) 0.0152(11) -0.0041(13)
C5 0.0300(15) 0.0271(17) 0.0241(13) -0.0057(12) 0.0150(12) -0.0083(13)
C6 0.0247(14) 0.0323(19) 0.0216(13) -0.0006(12) 0.0087(11) -0.0053(14)
C7 0.0236(13) 0.0260(17) 0.0212(12) -0.0001(12) 0.0096(11) 0.0005(13)
C8 0.0215(13) 0.0276(17) 0.0168(12) 0.0013(11) 0.0099(10) 0.0014(13)
C9 0.0238(13) 0.0253(17) 0.0186(12) -0.0026(11) 0.0101(10) -0.0038(13)
C10 0.0269(14) 0.0257(17) 0.0184(12) -0.0025(11) 0.0111(11) -0.0060(13)
C11 0.0275(14) 0.0237(17) 0.0222(13) -0.0039(11) 0.0101(11) -0.0069(13)
C12 0.0279(14) 0.0249(17) 0.0202(12) 0.0026(11) 0.0129(11) 0.0035(13)
C13 0.0324(15) 0.0243(17) 0.0209(12) -0.0063(12) 0.0116(11) -0.0043(14)
C14 0.0255(14) 0.0249(17) 0.0184(12) 0.0010(11) 0.0092(11) 0.0040(13)
C15 0.0337(15) 0.0213(16) 0.0197(12) -0.0002(11) 0.0133(11) 0.0009(13)
C16 0.0289(14) 0.0226(16) 0.0188(12) 0.0003(11) 0.0112(11) 0.0043(13)
C17 0.0336(16) 0.0225(17) 0.0231(13) -0.0024(12) 0.0145(12) -0.0003(13)
C18 0.0327(15) 0.0254(17) 0.0174(12) 0.0006(11) 0.0114(11) -0.0022(14)
C19 0.0321(15) 0.0262(17) 0.0219(13) -0.0030(12) 0.0159(12) 0.0003(14)
C20 0.0196(13) 0.0315(18) 0.0171(13) -0.0012(12) 0.0068(11) -0.0007(13)
C21 0.0253(14) 0.0257(17) 0.0209(12) -0.0009(11) 0.0110(11) 0.0012(13)
C22 0.0217(13) 0.0294(18) 0.0170(12) -0.0005(11) 0.0075(11) 0.0006(12)
C23 0.0263(14) 0.0262(17) 0.0204(12) -0.0031(12) 0.0123(11) 0.0023(13)
C24 0.0257(14) 0.0310(19) 0.0183(12) -0.0019(12) 0.0060(11) -0.0060(13)
C25 0.0278(15) 0.0306(18) 0.0144(12) -0.0002(11) 0.0102(11) 0.0028(13)

loop_
_atom_type_symbol
_atom_type_description
_atom_type_scat_dispersion_real
_atom_type_scat_dispersion_imag
_atom_type_scat_source
C C 0.0033 0.0016 'International Tables Vol C Tables 4.2.6.8 and 6.1.1.4'
H H 0.0000 0.0000 'International Tables Vol C Tables 4.2.6.8 and 6.1.1.4'
N N 0.0061 0.0033 'International Tables Vol C Tables 4.2.6.8 and 6.1.1.4'
O O 0.0106 0.0060 'International Tables Vol C Tables 4.2.6.8 and 6.1.1.4'
S S 0.1246 0.1234 'International Tables Vol C Tables 4.2.6.8 and 6.1.1.4'
Er Er -0.2586 4.9576 'International Tables Vol C Tables 4.2.6.8 and 6.1.1.4'

loop_
_geom_angle_atom_site_label_1
_geom_angle_atom_site_label_2
_geom_angle_atom_site_label_3
_geom_angle
_geom_angle_site_symmetry_1
_geom_angle_site_symmetry_3
O1 Er O2 83.36(7) . 3_667
O1 Er O6 141.02(7) . .
O2 Er O6 74.00(7) 3_667 .
O1 Er O12 74.26(8) . .
O2 Er O12 81.86(8) 3_667 .
O6 Er O12 71.47(8) . .
O1 Er O8 143.76(7) . .
O2 Er O8 112.25(8) 3_667 .
O6 Er O8 75.07(7) . .
O12 Er O8 138.13(7) . .
O1 Er O15 78.98(8) . .
O2 Er O15 73.43(7) 3_667 .
O6 Er O15 122.23(8) . .
O12 Er O15 145.33(7) . .
O8 Er O15 75.04(7) . .
O1 Er O13 110.15(11) . .
O2 Er O13 145.68(9) 3_667 .
O6 Er O13 76.46(10) . .
O12 Er O13 72.45(9) . .
O8 Er O13 75.86(10) . .
O15 Er O13 138.82(9) . .
O1 Er O14 73.11(8) . .
O2 Er O14 144.79(9) 3_667 .
O6 Er O14 139.36(9) . .
O12 Er O14 115.11(11) . .
O8 Er O14 76.57(9) . .
O15 Er O14 76.57(11) . .
O13 Er O14 68.77(12) . .
O5 S1 O4 112.28(13) . .
O5 S1 O3 113.02(14) . .
O4 S1 O3 111.92(14) . .
O5 S1 C3 106.43(14) . .
O4 S1 C3 107.48(12) . .
O3 S1 C3 105.14(13) . .
C1 O1 Er 138.07(19) . .
C1 O2 Er 153.29(18) . 3_667
C8 O6 Er 160.0(2) . .
C14 O8 Er 157.6(2) . .
Er O12 H12A 141.0 . .
Er O12 H12B 112.2 . .
H12A O12 H12B 105.6 . .
Er O13 H13A 93.7 . .
Er O13 H13B 97.0 . .
H13A O13 H13B 105.8 . .
Er O14 H14A 112.0 . .
Er O14 H14B 113.3 . .
H14A O14 H14B 114.6 . .
Er O15 H15A 104.7 . .
Er O15 H15B 134.6 . .
H15A O15 H15B 100.4 . .
C8 N1 C25 123.0(2) . 3_666
C8 N1 C9 111.1(3) . .
C25 N1 C9 122.5(2) 3_666 .
C8 N2 C12 123.8(2) . .
C8 N2 C10 112.9(2) . .
C12 N2 C10 123.3(3) . .
C11 N3 C13 123.1(2) . .
C11 N3 C10 112.0(2) . .
C13 N3 C10 123.9(2) . .
C11 N4 C24 123.1(2) . 3_666
C11 N4 C9 112.6(2) . .
C24 N4 C9 123.3(2) 3_666 .
C14 N5 C12 122.1(3) . .
C14 N5 C15 113.1(2) . .
C12 N5 C15 124.7(3) . .
C14 N6 C18 120.4(2) . .
C14 N6 C16 111.0(2) . .
C18 N6 C16 122.1(2) . .
C17 N7 C19 123.1(2) . .
C17 N7 C16 112.9(2) . .
C19 N7 C16 124.0(2) . .
C17 N8 C13 122.6(2) . .
C17 N8 C15 111.7(2) . .
C13 N8 C15 124.6(2) . .
C20 N9 C21 113.2(2) . .
C20 N9 C18 123.3(2) . .
C21 N9 C18 122.9(3) . .
C20 N10 C24 122.4(3) . .
C20 N10 C22 112.8(3) . .
C24 N10 C22 123.8(2) . .
C23 N11 C25 122.5(3) . .
C23 N11 C22 112.3(3) . .
C25 N11 C22 123.7(3) . .
C23 N12 C19 123.0(3) . .
C23 N12 C21 112.2(3) . .
C19 N12 C21 123.2(2) . .
O17 N13 O16 117.9(4) . .
O17 N13 O18 120.5(3) . .
O16 N13 O18 121.6(3) . .
O2 C1 O1 126.5(3) . .
O2 C1 C2 117.1(2) . .
O1 C1 C2 116.4(2) . .
C7 C2 C3 118.8(3) . .
C7 C2 C1 118.0(3) . .
C3 C2 C1 123.2(2) . .
C4 C3 C2 121.1(3) . .
C4 C3 S1 118.2(2) . .
C2 C3 S1 120.6(2) . .
C3 C4 C5 119.0(3) . .
C3 C4 H4 120.5 . .
C5 C4 H4 120.5 . .
C6 C5 C4 120.7(3) . .
C6 C5 H5 119.7 . .
C4 C5 H5 119.7 . .
C5 C6 C7 119.8(3) . .
C5 C6 H6 120.1 . .
C7 C6 H6 120.1 . .
C6 C7 C2 120.5(3) . .
C6 C7 H7 119.7 . .
C2 C7 H7 119.7 . .
O6 C8 N2 126.2(3) . .
O6 C8 N1 124.8(3) . .
N2 C8 N1 109.1(3) . .
N4 C9 N1 113.5(2) . .
N4 C9 C10 103.4(2) . .
N1 C9 C10 104.1(2) . .
N4 C9 H9 111.8 . .
N1 C9 H9 111.8 . .
C10 C9 H9 111.8 . .
N3 C10 N2 114.6(2) . .
N3 C10 C9 103.4(2) . .
N2 C10 C9 102.4(2) . .
N3 C10 H10 111.9 . .
N2 C10 H10 111.9 . .
C9 C10 H10 111.9 . .
O7 C11 N4 126.6(3) . .
O7 C11 N3 125.4(3) . .
N4 C11 N3 108.0(2) . .
N2 C12 N5 114.0(2) . .
N2 C12 H12C 108.8 . .
N5 C12 H12C 108.8 . .
N2 C12 H12D 108.8 . .
N5 C12 H12D 108.8 . .
H12C C12 H12D 107.7 . .
N3 C13 N8 112.9(3) . .
N3 C13 H13C 109.0 . .
N8 C13 H13C 109.0 . .
N3 C13 H13D 109.0 . .
N8 C13 H13D 109.0 . .
H13C C13 H13D 107.8 . .
O8 C14 N5 125.8(3) . .
O8 C14 N6 125.5(3) . .
N5 C14 N6 108.7(3) . .
N8 C15 N5 115.5(3) . .
N8 C15 C16 103.3(2) . .
N5 C15 C16 102.3(2) . .
N8 C15 H15 111.7 . .
N5 C15 H15 111.7 . .
C16 C15 H15 111.7 . .
N7 C16 N6 114.4(3) . .
N7 C16 C15 102.2(2) . .
N6 C16 C15 103.7(2) . .
N7 C16 H16 112.0 . .
N6 C16 H16 112.0 . .
C15 C16 H16 112.0 . .
O9 C17 N8 125.8(3) . .
O9 C17 N7 125.4(3) . .
N8 C17 N7 108.8(2) . .
N9 C18 N6 112.9(2) . .
N9 C18 H18A 109.0 . .
N6 C18 H18A 109.0 . .
N9 C18 H18B 109.0 . .
N6 C18 H18B 109.0 . .
H18A C18 H18B 107.8 . .
N7 C19 N12 113.3(3) . .
N7 C19 H19A 108.9 . .
N12 C19 H19A 108.9 . .
N7 C19 H19B 108.9 . .
N12 C19 H19B 108.9 . .
H19A C19 H19B 107.7 . .
O10 C20 N10 126.3(3) . .
O10 C20 N9 125.9(3) . .
N10 C20 N9 107.7(2) . .
N9 C21 N12 114.8(2) . .
N9 C21 C22 102.6(3) . .
N12 C21 C22 103.3(2) . .
N9 C21 H21 111.8 . .
N12 C21 H21 111.8 . .
C22 C21 H21 111.8 . .
N10 C22 N11 114.0(3) . .
N10 C22 C21 103.5(2) . .
N11 C22 C21 103.5(2) . .
N10 C22 H22 111.7 . .
N11 C22 H22 111.7 . .
C21 C22 H22 111.7 . .
O11 C23 N11 126.0(3) . .
O11 C23 N12 125.4(3) . .
N11 C23 N12 108.6(3) . .
N4 C24 N10 114.3(3) 3_666 .
N4 C24 H24A 108.7 3_666 .
N10 C24 H24A 108.7 . .
N4 C24 H24B 108.7 3_666 .
N10 C24 H24B 108.7 . .
H24A C24 H24B 107.6 . .
N11 C25 N1 113.6(2) . 3_666
N11 C25 H25A 108.9 . .
N1 C25 H25A 108.9 3_666 .
N11 C25 H25B 108.9 . .
N1 C25 H25B 108.9 3_666 .
H25A C25 H25B 107.7 . .

loop_
_geom_bond_atom_site_label_1
_geom_bond_atom_site_label_2
_geom_bond_distance
_geom_bond_site_symmetry_2
Er O1 2.276(2) .
Er O2 2.2849(19) 3_667
Er O6 2.344(2) .
Er O12 2.349(2) .
Er O8 2.369(2) .
Er O15 2.368(2) .
Er O13 2.374(3) .
Er O14 2.386(3) .
S1 O5 1.444(2) .
S1 O4 1.460(2) .
S1 O3 1.463(2) .
S1 C3 1.794(3) .
O1 C1 1.255(3) .
O2 C1 1.244(3) .
O2 Er 2.2850(19) 3_667
O6 C8 1.220(4) .
O7 C11 1.224(3) .
O8 C14 1.222(4) .
O9 C17 1.230(3) .
O10 C20 1.230(4) .
O11 C23 1.219(3) .
O12 H12A 0.9040 .
O12 H12B 0.7706 .
O13 H13A 0.9360 .
O13 H13B 0.7980 .
O14 H14A 0.8829 .
O14 H14B 0.7799 .
O15 H15A 0.8521 .
O15 H15B 0.9879 .
O16 N13 1.233(4) .
O17 N13 1.229(4) .
O18 N13 1.246(4) .
N1 C8 1.370(4) .
N1 C25 1.449(4) 3_666
N1 C9 1.455(4) .
N2 C8 1.349(4) .
N2 C12 1.434(4) .
N2 C10 1.458(4) .
N3 C11 1.375(4) .
N3 C13 1.443(4) .
N3 C10 1.457(3) .
N4 C11 1.368(4) .
N4 C24 1.443(4) 3_666
N4 C9 1.450(3) .
N5 C14 1.363(4) .
N5 C12 1.449(3) .
N5 C15 1.455(4) .
N6 C14 1.372(4) .
N6 C18 1.452(4) .
N6 C16 1.465(4) .
N7 C17 1.358(4) .
N7 C19 1.447(4) .
N7 C16 1.450(3) .
N8 C17 1.354(4) .
N8 C13 1.450(4) .
N8 C15 1.454(3) .
N9 C20 1.371(4) .
N9 C21 1.447(3) .
N9 C18 1.451(4) .
N10 C20 1.362(4) .
N10 C24 1.441(4) .
N10 C22 1.448(4) .
N11 C23 1.362(4) .
N11 C25 1.438(4) .
N11 C22 1.458(4) .
N12 C23 1.378(4) .
N12 C19 1.451(4) .
N12 C21 1.452(4) .
C1 C2 1.511(4) .
C2 C7 1.388(4) .
C2 C3 1.394(4) .
C3 C4 1.387(4) .
C4 C5 1.391(4) .
C4 H4 0.9300 .
C5 C6 1.380(5) .
C5 H5 0.9300 .
C6 C7 1.390(4) .
C6 H6 0.9300 .
C7 H7 0.9300 .
C9 C10 1.541(5) .
C9 H9 0.9800 .
C10 H10 0.9800 .
C12 H12C 0.9700 .
C12 H12D 0.9700 .
C13 H13C 0.9700 .
C13 H13D 0.9700 .
C15 C16 1.555(4) .
C15 H15 0.9800 .
C16 H16 0.9800 .
C18 H18A 0.9700 .
C18 H18B 0.9700 .
C19 H19A 0.9700 .
C19 H19B 0.9700 .
C21 C22 1.550(4) .
C21 H21 0.9800 .
C22 H22 0.9800 .
C24 N4 1.443(4) 3_666
C24 H24A 0.9700 .
C24 H24B 0.9700 .
C25 N1 1.449(4) 3_666
C25 H25A 0.9700 .
C25 H25B 0.9700 .

loop_
_geom_hbond_atom_site_label_D
_geom_hbond_atom_site_label_H
_geom_hbond_atom_site_label_A
_geom_hbond_distance_DH
_geom_hbond_distance_HA
_geom_hbond_distance_DA
_geom_hbond_angle_DHA
_geom_hbond_site_symmetry_A
O12 H12A O3 0.90 2.08 2.795(3) 135.3 .
O12 H12B O11 0.77 2.08 2.829(3) 164.3 3_666
O13 H13A O10 0.94 2.28 3.052(4) 138.8 .
O13 H13B O19 0.80 2.19 2.827(5) 137.2 .
O14 H14A O10 0.88 2.10 2.839(4) 140.5 .
O14 H14B O23 0.78 2.06 2.650(14) 131.9 2_656
O15 H15A O4 0.85 1.92 2.712(3) 153.3 3_667
O15 H15B O18 0.99 1.87 2.819(3) 161.0 2_646
